data_7063350
loop_
_publ_author_name
'Nomura, Kotohiro'
'Kuwahara, Shuko'
'Suthala, Jirapa'
'Kawamoto, Yuta'
'Shimoyama, Daisuke'
'Buchmeiser, Michael R.'

_publ_section_title
;
 Vanadium(v) arylimido alkylidene N-heterocyclic carbene complexes
 containing fluorinated alkoxide or halogenated phenoxide ligands for the
 syndiospecific ROMP of cyclic olefins
;
_journal_issue 34
_journal_name_full 'New Journal of Chemistry'
_journal_page_first 14865
_journal_page_last 14872
_journal_paper_doi 10.1039/D4NJ02537G
_journal_volume 48
_journal_year 2024
_chemical_formula_moiety 'C33 H33 Cl2 F9 N3 O Si V'
_chemical_formula_sum 'C33 H33 Cl2 F9 N3 O Si V'
_chemical_formula_weight 808.55
_space_group_crystal_system monoclinic
_space_group_IT_number 14
_space_group_name_Hall '-P 2yn'
_space_group_name_H-M_alt 'P 1 21/n 1'
_atom_sites_solution_hydrogens geom
_audit_creation_date 2024-05-03
_audit_creation_method
;
Olex2 1.5
(compiled 2021.07.19 svn.r715e62df for OlexSys, GUI svn.r6380)
;
_audit_update_record
;
2024-05-25 deposited with the CCDC.	2024-07-11 downloaded from the CCDC.
;
_cell_angle_alpha 90
_cell_angle_beta 102.341(3)
_cell_angle_gamma 90
_cell_formula_units_Z 4
_cell_length_a 15.1196(5)
_cell_length_b 16.0398(5)
_cell_length_c 15.5170(5)
_cell_measurement_reflns_used 23243
_cell_measurement_temperature 93(2)
_cell_measurement_theta_max 27.6220
_cell_measurement_theta_min 2.4970
_cell_volume 3676.2(2)
_computing_cell_refinement 'CrysAlisPro 1.171.42.49 (Rigaku OD, 2022)'
_computing_data_collection 'CrysAlisPro 1.171.42.49 (Rigaku OD, 2022)'
_computing_data_reduction 'CrysAlisPro 1.171.42.49 (Rigaku OD, 2022)'
_computing_molecular_graphics 'Olex2 1.5 (Dolomanov et al., 2009)'
_computing_publication_material 'Olex2 1.5 (Dolomanov et al., 2009)'
_computing_structure_refinement 'SHELXL 2018/3 (Sheldrick, 2015)'
_computing_structure_solution 'SHELXT  (Sheldrick, 2015)'
_diffrn_ambient_temperature 93(2)
_diffrn_detector_area_resol_mean 5.8140
_diffrn_measured_fraction_theta_full 1.000
_diffrn_measured_fraction_theta_max 0.903
_diffrn_measurement_details
;
List of Runs (angles in degrees, time in seconds):

  # Type    Start    End  Width  t~exp~   \w     \q     \k     \f   Frames
#--------------------------------------------------------------------------
  1  \w    -98.00  82.00   0.25   10.00    --   -8.00  44.00 108.00  720
  2  \w    -98.00  82.00   0.25   10.00    --   -8.00  33.00 -36.00  720
  3  \w    -98.00  82.00   0.25   10.00    --   -8.00  55.00-144.00  720
  4  \w    -98.00 -19.25   0.25   10.00    --   -8.00  33.00 -72.00  315
;
_diffrn_measurement_device 'abstract diffractometer'
_diffrn_measurement_device_type 'dtrek-CrysAlisPro-abstract goniometer imported rigaku-d*trek images'
_diffrn_measurement_method '\w scans'
_diffrn_radiation_monochromator graphite
_diffrn_radiation_probe x-ray
_diffrn_radiation_type MoK\a
_diffrn_radiation_wavelength 0.71073
_diffrn_reflns_av_R_equivalents 0.0464
_diffrn_reflns_av_unetI/netI 0.0332
_diffrn_reflns_Laue_measured_fraction_full 1.000
_diffrn_reflns_Laue_measured_fraction_max 0.903
_diffrn_reflns_limit_h_max 18
_diffrn_reflns_limit_h_min -19
_diffrn_reflns_limit_k_max 21
_diffrn_reflns_limit_k_min -20
_diffrn_reflns_limit_l_max 20
_diffrn_reflns_limit_l_min -18
_diffrn_reflns_number 55266
_diffrn_reflns_point_group_measured_fraction_full 1.000
_diffrn_reflns_point_group_measured_fraction_max 0.903
_diffrn_reflns_theta_full 25.242
_diffrn_reflns_theta_max 27.927
_diffrn_reflns_theta_min 1.848
_exptl_absorpt_coefficient_mu 0.525
_exptl_absorpt_correction_T_max 0.930
_exptl_absorpt_correction_T_min 0.867
_exptl_absorpt_correction_type multi-scan
_exptl_absorpt_process_details
;
CrysAlisPro 1.171.42.49 (Rigaku Oxford Diffraction, 2022)
Empirical absorption correction using spherical harmonics,
implemented in SCALE3 ABSPACK scaling algorithm.
;
_exptl_crystal_colour violet
_exptl_crystal_colour_primary violet
_exptl_crystal_density_diffrn 1.461
_exptl_crystal_description block
_exptl_crystal_F_000 1648
_exptl_crystal_size_max 0.288
_exptl_crystal_size_mid 0.227
_exptl_crystal_size_min 0.139
_refine_diff_density_max 0.937
_refine_diff_density_min -0.660
_refine_diff_density_rms 0.094
_refine_ls_extinction_method none
_refine_ls_goodness_of_fit_ref 1.120
_refine_ls_hydrogen_treatment constr
_refine_ls_matrix_type full
_refine_ls_number_parameters 691
_refine_ls_number_reflns 8811
_refine_ls_number_restraints 1018
_refine_ls_restrained_S_all 1.098
_refine_ls_R_factor_all 0.1007
_refine_ls_R_factor_gt 0.0818
_refine_ls_shift/su_max 0.000
_refine_ls_shift/su_mean 0.000
_refine_ls_structure_factor_coef Fsqd
_refine_ls_weighting_details 'w=1/[\s^2^(Fo^2^)+(0.0917P)^2^+9.0994P] where P=(Fo^2^+2Fc^2^)/3'
_refine_ls_weighting_scheme calc
_refine_ls_wR_factor_gt 0.2132
_refine_ls_wR_factor_ref 0.2234
_reflns_Friedel_coverage 0.000
_reflns_number_gt 6310
_reflns_number_total 8811
_reflns_threshold_expression 'I > 2\s(I)'
_cod_data_source_file d4nj02537g2.cif
_cod_data_source_block 20240124_cl2nvcf3ixy
_cod_depositor_comments 'Adding full bibliography for 7063350--7063351.cif.'
_cod_database_code 7063350
_shelx_shelxl_version_number 2018/3
_shelx_space_group_comment
;
The symmetry employed for this shelxl refinement is uniquely defined
by the following loop, which should always be used as a source of
symmetry information in preference to the above space-group names.
They are only intended as comments.
;
_shelx_estimated_absorpt_t_max 0.931
_shelx_estimated_absorpt_t_min 0.864
_olex2_refinement_description
;
1. Shared sites
{C11B, Si1A}
{C11A, Si1B}
2. Uiso/Uaniso restraints and constraints
F1A \\sim F2A \\sim F3A \\sim F4A \\sim F5A \\sim F6A \\sim F7A \\sim F8A \\sim
F9A \\sim O1A \\sim C11A \\sim C12A \\sim C13A \\sim C14A \\sim Si1B \\sim C7B
\\sim C8B \\sim C9B \\sim C10B: within 2A with sigma of 0.01 and sigma for
terminal atoms of 0.02 within 2A
Si1A \\sim C7A \\sim C8A \\sim C9A \\sim C10A \\sim F1B \\sim F2B \\sim F3B
\\sim F4B \\sim F5B \\sim F6B \\sim F7B \\sim F8B \\sim F9B \\sim O1B \\sim
C11B \\sim C12B \\sim C13B \\sim C14B: within 2A with sigma of 0.01 and sigma
for terminal atoms of 0.02 within 2A
Cl1A \\sim Cl2A \\sim N1A \\sim C1A \\sim C2A \\sim C3A \\sim C4A \\sim C5A
\\sim C6A \\sim Cl1B \\sim Cl2B \\sim N1B \\sim C1B \\sim C2B \\sim C3B \\sim
C4B \\sim C5B \\sim C6B: within 2A with sigma of 0.01 and sigma for terminal
atoms of 0.02 within 2A
Uanis(C11B) = Uanis(Si1A)
Uanis(C11A) = Uanis(Si1B)
3. Rigid body (RIGU) restrains
 Si1A, F1A, F2A, F3A, F4A, F5A, F6A, F7A, F8A, F9A, O1A, C7A, C8A, C9A, C10A,
 C11A, C12A, C13A, C14A
 with sigma for 1-2 distances of 0.004 and sigma for 1-3 distances of 0.004
 Si1B, F1B, F2B, F3B, F4B, F5B, F6B, F7B, F8B, F9B, O1B, C7B, C8B, C9B, C10B,
 C11B, C12B, C13B, C14B
 with sigma for 1-2 distances of 0.004 and sigma for 1-3 distances of 0.004
4. Others
 Sof(Si1B)=Sof(F1B)=Sof(F2B)=Sof(F3B)=Sof(F4B)=Sof(F5B)=Sof(F6B)=Sof(F7B)=
 Sof(F8B)=Sof(F9B)=Sof(O1B)=Sof(C7B)=Sof(H7B)=Sof(C8B)=Sof(H8BA)=Sof(H8BB)=
 Sof(H8BC)=Sof(C9B)=Sof(H9BA)=Sof(H9BB)=Sof(H9BC)=Sof(C10B)=Sof(H10D)=Sof(H10E)=
 Sof(H10F)=Sof(C11B)=Sof(C12B)=Sof(C13B)=Sof(C14B)=1-FVAR(1)
 Sof(Si1A)=Sof(F1A)=Sof(F2A)=Sof(F3A)=Sof(F4A)=Sof(F5A)=Sof(F6A)=Sof(F7A)=
 Sof(F8A)=Sof(F9A)=Sof(O1A)=Sof(C7A)=Sof(H7A)=Sof(C8A)=Sof(H8AA)=Sof(H8AB)=
 Sof(H8AC)=Sof(C9A)=Sof(H9AA)=Sof(H9AB)=Sof(H9AC)=Sof(C10A)=Sof(H10A)=Sof(H10B)=
 Sof(H10C)=Sof(C11A)=Sof(C12A)=Sof(C13A)=Sof(C14A)=FVAR(1)
 Sof(Cl1B)=Sof(Cl2B)=Sof(N1B)=Sof(C1B)=Sof(C2B)=Sof(C3B)=Sof(H3B)=Sof(C4B)=
 Sof(H4B)=Sof(C5B)=Sof(H5B)=Sof(C6B)=1-FVAR(2)
 Sof(Cl1A)=Sof(Cl2A)=Sof(N1A)=Sof(C1A)=Sof(C2A)=Sof(C3A)=Sof(H3A)=Sof(C4A)=
 Sof(H4A)=Sof(C5A)=Sof(H5A)=Sof(C6A)=FVAR(2)
5.a Me refined with riding coordinates:
 C8A(H8AA,H8AB,H8AC), C9A(H9AA,H9AB,H9AC), C10A(H10A,H10B,H10C), C8B(H8BA,H8BB,
 H8BC), C9B(H9BA,H9BB,H9BC), C10B(H10D,H10E,H10F)
5.b Aromatic/amide H refined with riding coordinates:
 C16(H16), C17(H17), C20(H20), C21(H21), C22(H22), C28(H28), C29(H29),
 C30(H30), C3A(H3A), C4A(H4A), C5A(H5A), C7A(H7A), C3B(H3B), C4B(H4B), C5B(H5B),
  C7B(H7B)
5.c Idealised Me refined as rotating group:
 C24(H24A,H24B,H24C), C25(H25A,H25B,H25C), C32(H32A,H32B,H32C), C33(H33A,H33B,
 H33C)
;
_olex2_submission_special_instructions 'No special instructions were received'
_oxdiff_exptl_absorpt_empirical_details
;
Empirical correction (ABSPACK) includes:
- Absorption correction using spherical harmonics
- Frame scaling
- Detector area scaling
;

loop_
_space_group_symop_operation_xyz
'x, y, z'
'-x+1/2, y+1/2, -z+1/2'
'-x, -y, -z'
'x-1/2, -y-1/2, z-1/2'

loop_
_atom_site_label
_atom_site_type_symbol
_atom_site_fract_x
_atom_site_fract_y
_atom_site_fract_z
_atom_site_U_iso_or_equiv
_atom_site_adp_type
_atom_site_occupancy
_atom_site_site_symmetry_order
_atom_site_calc_flag
_atom_site_refinement_flags_posn
_atom_site_refinement_flags_adp
_atom_site_refinement_flags_occupancy
_atom_site_disorder_assembly
_atom_site_disorder_group
V1 V 0.55851(4) 0.75744(5) 0.73539(4) 0.0345(2) Uani 1 1 d . . . . .
N2 N 0.7235(2) 0.7753(2) 0.8994(2) 0.0327(7) Uani 1 1 d . . . . .
N3 N 0.7696(2) 0.7936(2) 0.7795(2) 0.0382(8) Uani 1 1 d . . . . .
C15 C 0.6936(2) 0.7758(2) 0.8100(2) 0.0296(8) Uani 1 1 d . . . . .
C16 C 0.8441(3) 0.8035(4) 0.8484(3) 0.0521(13) Uani 1 1 d . . . . .
H16 H 0.904064 0.816464 0.843426 0.062 Uiso 1 1 calc R U . . .
C17 C 0.8154(3) 0.7915(3) 0.9236(3) 0.0455(11) Uani 1 1 d . . . . .
H17 H 0.851129 0.793600 0.981906 0.055 Uiso 1 1 calc R U . . .
C18 C 0.6671(2) 0.7667(3) 0.9634(2) 0.0336(8) Uani 1 1 d . . . . .
C19 C 0.6379(3) 0.8396(3) 0.9968(3) 0.0389(9) Uani 1 1 d . . . . .
C20 C 0.5862(3) 0.8312(4) 1.0606(3) 0.0510(12) Uani 1 1 d . . . . .
H20 H 0.565485 0.879614 1.085518 0.061 Uiso 1 1 calc R U . . .
C21 C 0.5648(3) 0.7538(4) 1.0879(3) 0.0505(12) Uani 1 1 d . . . . .
H21 H 0.528272 0.749319 1.130525 0.061 Uiso 1 1 calc R U . . .
C22 C 0.5955(3) 0.6830(3) 1.0545(3) 0.0505(12) Uani 1 1 d . . . . .
H22 H 0.580140 0.630036 1.074593 0.061 Uiso 1 1 calc R U . . .
C23 C 0.6492(3) 0.6872(3) 0.9912(3) 0.0397(9) Uani 1 1 d . . . . .
C24 C 0.6617(4) 0.9240(3) 0.9654(3) 0.0516(12) Uani 1 1 d . . . . .
H24A H 0.727636 0.930930 0.979233 0.077 Uiso 1 1 calc R U . . .
H24B H 0.634019 0.967616 0.995201 0.077 Uiso 1 1 calc R U . . .
H24C H 0.638979 0.928345 0.901542 0.077 Uiso 1 1 calc R U . . .
C25 C 0.6864(4) 0.6107(3) 0.9568(3) 0.0552(13) Uani 1 1 d . . . . .
H25A H 0.661652 0.561024 0.979908 0.083 Uiso 1 1 calc R U . . .
H25B H 0.752519 0.610502 0.975597 0.083 Uiso 1 1 calc R U . . .
H25C H 0.669361 0.610351 0.892166 0.083 Uiso 1 1 calc R U . . .
C26 C 0.7761(3) 0.8007(3) 0.6884(3) 0.0463(12) Uani 1 1 d . . . . .
C27 C 0.8134(3) 0.7321(5) 0.6520(4) 0.0710(19) Uani 1 1 d . . . . .
C28 C 0.8206(4) 0.7425(7) 0.5639(5) 0.106(4) Uani 1 1 d . . . . .
H28 H 0.846177 0.698597 0.536000 0.127 Uiso 1 1 calc R U . . .
C29 C 0.7927(6) 0.8124(8) 0.5170(5) 0.111(4) Uani 1 1 d . . . . .
H29 H 0.798149 0.815964 0.457212 0.133 Uiso 1 1 calc R U . . .
C30 C 0.7556(6) 0.8800(5) 0.5556(4) 0.100(3) Uani 1 1 d . . . . .
H30 H 0.736819 0.929038 0.522407 0.120 Uiso 1 1 calc R U . . .
C31 C 0.7467(4) 0.8739(4) 0.6436(3) 0.0641(16) Uani 1 1 d . . . . .
C32 C 0.8437(5) 0.6565(6) 0.7032(5) 0.109(3) Uani 1 1 d . . . . .
H32A H 0.900625 0.667902 0.745269 0.163 Uiso 1 1 calc R U . . .
H32B H 0.853173 0.611697 0.663130 0.163 Uiso 1 1 calc R U . . .
H32C H 0.797531 0.639300 0.735311 0.163 Uiso 1 1 calc R U . . .
C33 C 0.7062(5) 0.9453(4) 0.6875(4) 0.079(2) Uani 1 1 d . . . . .
H33A H 0.654266 0.924727 0.709745 0.118 Uiso 1 1 calc R U . . .
H33B H 0.686310 0.989643 0.644284 0.118 Uiso 1 1 calc R U . . .
H33C H 0.752031 0.967268 0.736636 0.118 Uiso 1 1 calc R U . . .
Cl1A Cl 0.63484(13) 0.57781(9) 0.58258(11) 0.0662(5) Uani 0.870(3) 1 d . U P A 1
Cl2A Cl 0.50675(11) 0.89152(8) 0.51791(10) 0.0560(4) Uani 0.870(3) 1 d . U P A 1
Si1A Si 0.45368(11) 0.57431(10) 0.75962(11) 0.0458(4) Uani 0.739(2) 1 d . U P A 1
F1A F 0.3517(3) 1.0304(2) 0.7535(3) 0.0607(11) Uani 0.739(2) 1 d . U P A 1
F2A F 0.3950(5) 0.9816(3) 0.6405(3) 0.0898(16) Uani 0.739(2) 1 d . U P A 1
F3A F 0.4919(4) 1.0168(3) 0.7590(4) 0.0823(16) Uani 0.739(2) 1 d . U P A 1
F4A F 0.4179(3) 0.8198(2) 0.8988(2) 0.0574(11) Uani 0.739(2) 1 d . U P A 1
F5A F 0.3133(3) 0.9139(3) 0.8650(3) 0.0543(12) Uani 0.739(2) 1 d . U P A 1
F6A F 0.4550(2) 0.9483(2) 0.9062(2) 0.0485(9) Uani 0.739(2) 1 d . U P A 1
F7A F 0.3084(3) 0.7758(3) 0.7490(3) 0.0685(12) Uani 0.739(2) 1 d . U P A 1
F8A F 0.3474(2) 0.8187(2) 0.6295(2) 0.0522(10) Uani 0.739(2) 1 d . U P A 1
F9A F 0.2559(3) 0.8926(3) 0.6883(3) 0.0809(16) Uani 0.739(2) 1 d . U P A 1
O1A O 0.4897(3) 0.8542(3) 0.7590(3) 0.0377(10) Uani 0.739(2) 1 d . U P A 1
N1A N 0.5715(3) 0.7443(3) 0.6333(3) 0.0301(8) Uani 0.870(3) 1 d . U P A 1
C1A C 0.5749(4) 0.7357(3) 0.5467(4) 0.0315(13) Uani 0.870(3) 1 d . U P A 1
C2A C 0.6071(4) 0.6614(4) 0.5127(4) 0.0422(12) Uani 0.870(3) 1 d . U P A 1
C3A C 0.6180(4) 0.6560(4) 0.4267(5) 0.0488(12) Uani 0.870(3) 1 d . U P A 1
H3A H 0.639819 0.605772 0.406374 0.059 Uiso 0.870(3) 1 calc R U P A 1
C4A C 0.5977(5) 0.7228(5) 0.3704(4) 0.0466(13) Uani 0.870(3) 1 d . U P A 1
H4A H 0.607472 0.719043 0.312040 0.056 Uiso 0.870(3) 1 calc R U P A 1
C5A C 0.5634(4) 0.7946(4) 0.3979(4) 0.0458(12) Uani 0.870(3) 1 d . U P A 1
H5A H 0.547614 0.839970 0.358189 0.055 Uiso 0.870(3) 1 calc R U P A 1
C6A C 0.5516(4) 0.8010(4) 0.4845(4) 0.0387(14) Uani 0.870(3) 1 d . U P A 1
C7A C 0.5144(5) 0.6685(4) 0.7810(5) 0.0367(14) Uani 0.739(2) 1 d . U P A 1
H7A H 0.530491 0.674465 0.843308 0.044 Uiso 0.739(2) 1 calc R U P A 1
C8A C 0.3785(7) 0.5657(7) 0.8390(7) 0.075(2) Uani 0.739(2) 1 d . U P A 1
H8AA H 0.343914 0.513700 0.828449 0.113 Uiso 0.739(2) 1 calc R U P A 1
H8AB H 0.415130 0.565803 0.899321 0.113 Uiso 0.739(2) 1 calc R U P A 1
H8AC H 0.336693 0.613159 0.831354 0.113 Uiso 0.739(2) 1 calc R U P A 1
C9A C 0.5229(8) 0.4787(6) 0.7701(7) 0.071(2) Uani 0.739(2) 1 d . U P A 1
H9AA H 0.483134 0.430007 0.756953 0.106 Uiso 0.739(2) 1 calc R U P A 1
H9AB H 0.563267 0.480951 0.728414 0.106 Uiso 0.739(2) 1 calc R U P A 1
H9AC H 0.559021 0.474349 0.830359 0.106 Uiso 0.739(2) 1 calc R U P A 1
C10A C 0.3807(7) 0.5804(6) 0.6470(7) 0.075(3) Uani 0.739(2) 1 d . U P A 1
H10A H 0.346319 0.528453 0.633824 0.113 Uiso 0.739(2) 1 calc R U P A 1
H10B H 0.338699 0.627327 0.643987 0.113 Uiso 0.739(2) 1 calc R U P A 1
H10C H 0.418687 0.588538 0.603795 0.113 Uiso 0.739(2) 1 calc R U P A 1
C11A C 0.4109(2) 0.8917(2) 0.76184(19) 0.0496(7) Uani 0.739(2) 1 d . U P A 1
C12A C 0.4079(6) 0.9828(5) 0.7283(6) 0.0567(16) Uani 0.739(2) 1 d . U P A 1
C13A C 0.3990(4) 0.8920(4) 0.8597(4) 0.0371(11) Uani 0.739(2) 1 d . U P A 1
C14A C 0.3273(5) 0.8441(5) 0.7081(5) 0.0495(15) Uani 0.739(2) 1 d . U P A 1
Cl1B Cl 0.6411(6) 0.6298(6) 0.6409(7) 0.053(3) Uani 0.130(3) 1 d . U P A 2
Cl2B Cl 0.4858(7) 0.8868(7) 0.4441(7) 0.059(3) Uani 0.130(3) 1 d . U P A 2
Si1B Si 0.4109(2) 0.8917(2) 0.76184(19) 0.0496(7) Uani 0.261(2) 1 d . U P A 2
F1B F 0.3254(6) 0.5354(6) 0.6677(5) 0.0352(19) Uani 0.261(2) 1 d . U P A 2
F2B F 0.4479(7) 0.5484(6) 0.6148(6) 0.046(2) Uani 0.261(2) 1 d . U P A 2
F3B F 0.3792(6) 0.6567(6) 0.6432(6) 0.040(2) Uani 0.261(2) 1 d . U P A 2
F4B F 0.4454(6) 0.6215(6) 0.9104(6) 0.044(2) Uani 0.261(2) 1 d . U P A 2
F5B F 0.3543(7) 0.5253(7) 0.8493(7) 0.044(2) Uani 0.261(2) 1 d . U P A 2
F6B F 0.3379(7) 0.6525(7) 0.8048(7) 0.052(2) Uani 0.261(2) 1 d . U P A 2
F7B F 0.5416(7) 0.4857(6) 0.8736(6) 0.044(2) Uani 0.261(2) 1 d . U P A 2
F8B F 0.5871(9) 0.4960(7) 0.7526(7) 0.057(3) Uani 0.261(2) 1 d . U P A 2
F9B F 0.4597(8) 0.4321(5) 0.7610(7) 0.051(2) Uani 0.261(2) 1 d . U P A 2
O1B O 0.5275(11) 0.6353(8) 0.7698(11) 0.043(2) Uani 0.261(2) 1 d . U P A 2
N1B N 0.548(2) 0.777(2) 0.617(2) 0.034(3) Uani 0.130(3) 1 d . U P A 2
C1B C 0.571(4) 0.758(3) 0.532(4) 0.037(3) Uani 0.130(3) 1 d . U P A 2
C2B C 0.609(3) 0.689(3) 0.536(3) 0.040(3) Uani 0.130(3) 1 d . U P A 2
C3B C 0.643(3) 0.651(3) 0.473(3) 0.045(3) Uani 0.130(3) 1 d . U P A 2
H3B H 0.676141 0.600643 0.483194 0.054 Uiso 0.130(3) 1 calc R U P A 2
C4B C 0.624(3) 0.694(3) 0.390(3) 0.045(3) Uani 0.130(3) 1 d . U P A 2
H4B H 0.643969 0.670947 0.340342 0.054 Uiso 0.130(3) 1 calc R U P A 2
C5B C 0.583(3) 0.759(4) 0.383(3) 0.043(3) Uani 0.130(3) 1 d . U P A 2
H5B H 0.572556 0.788528 0.328519 0.051 Uiso 0.130(3) 1 calc R U P A 2
C6B C 0.549(4) 0.794(3) 0.455(4) 0.040(3) Uani 0.130(3) 1 d . U P A 2
C7B C 0.4852(15) 0.8162(14) 0.7720(15) 0.039(3) Uani 0.261(2) 1 d . U P A 2
H7B H 0.486925 0.795096 0.829490 0.047 Uiso 0.261(2) 1 calc R U P A 2
C8B C 0.349(2) 0.9001(16) 0.8582(16) 0.056(4) Uani 0.261(2) 1 d . U P A 2
H8BA H 0.306281 0.946516 0.847302 0.084 Uiso 0.261(2) 1 calc R U P A 2
H8BB H 0.316823 0.848080 0.863007 0.084 Uiso 0.261(2) 1 calc R U P A 2
H8BC H 0.393784 0.910027 0.913238 0.084 Uiso 0.261(2) 1 calc R U P A 2
C9B C 0.3338(19) 0.856(2) 0.669(2) 0.067(4) Uani 0.261(2) 1 d . U P A 2
H9BA H 0.283602 0.896093 0.653699 0.101 Uiso 0.261(2) 1 calc R U P A 2
H9BB H 0.364176 0.851536 0.619165 0.101 Uiso 0.261(2) 1 calc R U P A 2
H9BC H 0.310337 0.801759 0.681184 0.101 Uiso 0.261(2) 1 calc R U P A 2
C10B C 0.452(2) 0.986(2) 0.740(2) 0.067(4) Uani 0.261(2) 1 d . U P A 2
H10D H 0.403533 1.027632 0.734422 0.101 Uiso 0.261(2) 1 calc R U P A 2
H10E H 0.502370 1.001355 0.787374 0.101 Uiso 0.261(2) 1 calc R U P A 2
H10F H 0.472238 0.982657 0.683937 0.101 Uiso 0.261(2) 1 calc R U P A 2
C11B C 0.45368(11) 0.57431(10) 0.75962(11) 0.0458(4) Uani 0.261(2) 1 d . U P A 2
C12B C 0.4076(14) 0.5786(13) 0.6775(13) 0.040(2) Uani 0.261(2) 1 d . U P A 2
C13B C 0.4059(14) 0.5987(12) 0.8394(15) 0.044(2) Uani 0.261(2) 1 d . U P A 2
C14B C 0.5046(16) 0.5048(14) 0.7864(15) 0.045(2) Uani 0.261(2) 1 d . U P A 2

loop_
_atom_site_aniso_label
_atom_site_aniso_U_11
_atom_site_aniso_U_22
_atom_site_aniso_U_33
_atom_site_aniso_U_23
_atom_site_aniso_U_13
_atom_site_aniso_U_12
V1 0.0225(3) 0.0544(5) 0.0264(3) 0.0048(3) 0.0043(2) -0.0037(3)
N2 0.0245(15) 0.0436(19) 0.0289(16) -0.0081(14) 0.0031(12) 0.0001(13)
N3 0.0267(17) 0.052(2) 0.0368(18) -0.0130(16) 0.0087(14) -0.0064(14)
C15 0.0238(17) 0.0326(19) 0.0322(19) -0.0033(15) 0.0060(14) 0.0020(14)
C16 0.025(2) 0.084(4) 0.046(3) -0.019(2) 0.0045(18) -0.006(2)
C17 0.030(2) 0.068(3) 0.037(2) -0.016(2) 0.0018(17) -0.004(2)
C18 0.0251(18) 0.048(2) 0.0258(18) -0.0054(16) 0.0016(14) 0.0022(16)
C19 0.037(2) 0.046(2) 0.030(2) -0.0079(18) 0.0015(16) 0.0033(18)
C20 0.046(3) 0.073(3) 0.034(2) -0.011(2) 0.0083(19) 0.015(2)
C21 0.037(2) 0.085(4) 0.030(2) 0.006(2) 0.0087(18) 0.009(2)
C22 0.045(3) 0.068(3) 0.034(2) 0.017(2) -0.0026(19) -0.003(2)
C23 0.034(2) 0.050(3) 0.031(2) 0.0037(18) -0.0021(16) 0.0064(18)
C24 0.059(3) 0.046(3) 0.047(3) -0.017(2) 0.007(2) -0.002(2)
C25 0.067(3) 0.044(3) 0.048(3) 0.004(2) -0.003(2) 0.015(2)
C26 0.028(2) 0.077(3) 0.036(2) -0.014(2) 0.0103(17) -0.019(2)
C27 0.029(2) 0.133(6) 0.051(3) -0.041(3) 0.009(2) -0.001(3)
C28 0.041(3) 0.230(11) 0.051(4) -0.053(5) 0.018(3) -0.012(5)
C29 0.093(5) 0.203(10) 0.044(3) -0.040(5) 0.031(4) -0.098(6)
C30 0.116(6) 0.127(6) 0.053(3) 0.001(4) 0.008(4) -0.098(5)
C31 0.072(4) 0.071(4) 0.049(3) -0.006(3) 0.011(3) -0.050(3)
C32 0.091(5) 0.141(7) 0.076(4) -0.050(5) -0.022(4) 0.074(5)
C33 0.116(5) 0.045(3) 0.063(4) 0.009(3) -0.006(3) -0.031(3)
Cl1A 0.0961(12) 0.0442(8) 0.0583(9) 0.0000(7) 0.0163(8) 0.0292(8)
Cl2A 0.0811(10) 0.0372(7) 0.0498(9) 0.0060(6) 0.0140(7) 0.0135(6)
Si1A 0.0465(8) 0.0355(8) 0.0519(9) 0.0010(6) 0.0026(7) -0.0049(6)
F1A 0.091(3) 0.0339(19) 0.051(2) -0.0032(16) 0.000(2) 0.0122(19)
F2A 0.168(5) 0.057(3) 0.047(2) 0.017(2) 0.030(3) 0.007(3)
F3A 0.088(3) 0.065(3) 0.102(4) -0.022(3) 0.040(3) -0.046(3)
F4A 0.090(3) 0.055(2) 0.0354(18) 0.0159(16) 0.0326(19) 0.031(2)
F5A 0.036(2) 0.060(2) 0.077(3) -0.009(2) 0.035(2) 0.0177(18)
F6A 0.0423(18) 0.065(2) 0.0327(17) -0.0206(15) -0.0047(14) 0.0193(16)
F7A 0.051(2) 0.047(2) 0.115(4) -0.026(2) 0.035(2) -0.0201(18)
F8A 0.048(2) 0.055(2) 0.0422(19) -0.0259(17) -0.0163(15) 0.0170(17)
F9A 0.040(2) 0.081(3) 0.099(3) -0.055(2) -0.036(2) 0.036(2)
O1A 0.0265(18) 0.052(3) 0.035(2) -0.015(2) 0.0081(15) 0.001(2)
N1A 0.0293(19) 0.030(2) 0.0288(19) -0.0011(16) 0.0006(15) 0.0036(15)
C1A 0.031(2) 0.032(3) 0.029(3) -0.005(2) 0.0020(19) -0.002(2)
C2A 0.048(3) 0.043(3) 0.036(3) -0.012(2) 0.009(2) 0.009(2)
C3A 0.054(3) 0.052(3) 0.039(3) -0.016(2) 0.006(2) 0.003(2)
C4A 0.050(3) 0.056(3) 0.033(3) -0.010(2) 0.007(2) -0.006(3)
C5A 0.051(3) 0.048(3) 0.035(3) -0.001(2) 0.002(2) -0.006(2)
C6A 0.044(2) 0.038(2) 0.033(3) -0.002(3) 0.005(3) -0.0030(19)
C7A 0.037(3) 0.039(3) 0.031(3) 0.001(3) 0.003(2) -0.008(3)
C8A 0.074(6) 0.069(6) 0.082(5) -0.001(5) 0.015(5) 0.004(4)
C9A 0.079(5) 0.045(4) 0.073(5) -0.002(4) -0.019(4) 0.019(4)
C10A 0.076(5) 0.049(4) 0.079(5) -0.013(4) -0.032(4) 0.012(4)
C11A 0.0437(13) 0.0575(15) 0.0469(14) -0.0017(12) 0.0078(11) 0.0051(12)
C12A 0.065(4) 0.054(3) 0.049(3) 0.002(3) 0.008(3) -0.012(3)
C13A 0.027(2) 0.048(3) 0.041(3) 0.000(2) 0.016(2) 0.017(2)
C14A 0.040(3) 0.055(3) 0.050(3) -0.014(3) 0.000(3) 0.015(2)
Cl1B 0.044(5) 0.052(5) 0.064(6) 0.007(4) 0.011(4) 0.002(4)
Cl2B 0.064(5) 0.062(5) 0.050(5) 0.005(4) 0.010(4) 0.002(4)
Si1B 0.0437(13) 0.0575(15) 0.0469(14) -0.0017(12) 0.0078(11) 0.0051(12)
F1B 0.031(4) 0.041(4) 0.027(4) -0.001(3) -0.006(3) -0.010(3)
F2B 0.050(5) 0.054(5) 0.034(4) -0.012(4) 0.005(4) -0.006(4)
F3B 0.046(5) 0.038(4) 0.032(4) 0.014(3) 0.003(4) -0.002(3)
F4B 0.045(5) 0.054(5) 0.038(4) -0.011(4) 0.017(3) -0.021(4)
F5B 0.037(5) 0.046(5) 0.050(5) 0.007(4) 0.010(4) -0.026(4)
F6B 0.056(5) 0.056(5) 0.049(5) 0.005(4) 0.019(4) 0.003(4)
F7B 0.052(5) 0.038(5) 0.037(4) 0.013(4) 0.000(4) -0.005(4)
F8B 0.064(6) 0.055(6) 0.056(6) 0.012(5) 0.020(5) 0.028(5)
F9B 0.074(6) 0.019(4) 0.049(5) -0.003(4) -0.009(5) 0.001(4)
O1B 0.045(4) 0.028(5) 0.051(5) -0.001(5) -0.001(4) -0.002(4)
N1B 0.035(6) 0.034(6) 0.032(6) -0.005(6) 0.005(5) -0.002(6)
C1B 0.039(4) 0.037(4) 0.032(4) -0.005(4) 0.005(4) 0.000(4)
C2B 0.044(4) 0.041(4) 0.035(4) -0.006(4) 0.006(4) 0.003(4)
C3B 0.050(5) 0.047(5) 0.036(5) -0.010(5) 0.005(5) 0.000(5)
C4B 0.050(5) 0.048(5) 0.035(5) -0.007(5) 0.006(5) -0.002(5)
C5B 0.049(5) 0.045(5) 0.034(5) -0.007(5) 0.007(4) -0.002(5)
C6B 0.044(4) 0.042(4) 0.033(5) -0.004(4) 0.006(4) -0.003(4)
C7B 0.038(5) 0.048(6) 0.036(5) -0.004(5) 0.019(4) 0.000(5)
C8B 0.054(8) 0.056(7) 0.055(7) 0.001(6) 0.007(7) 0.012(7)
C9B 0.051(7) 0.073(8) 0.070(7) -0.009(7) -0.003(7) 0.008(6)
C10B 0.079(8) 0.063(7) 0.057(7) 0.004(7) 0.008(7) 0.001(7)
C11B 0.0465(8) 0.0355(8) 0.0519(9) 0.0010(6) 0.0026(7) -0.0049(6)
C12B 0.041(5) 0.034(4) 0.042(4) 0.002(4) 0.001(4) -0.005(4)
C13B 0.044(5) 0.034(5) 0.053(4) -0.005(4) 0.008(4) -0.020(4)
C14B 0.053(5) 0.033(4) 0.047(5) 0.003(4) 0.005(4) -0.002(4)

loop_
_atom_type_symbol
_atom_type_description
_atom_type_scat_dispersion_real
_atom_type_scat_dispersion_imag
_atom_type_scat_source
C C 0.0033 0.0016 'International Tables Vol C Tables 4.2.6.8 and 6.1.1.4'
H H 0.0000 0.0000 'International Tables Vol C Tables 4.2.6.8 and 6.1.1.4'
Cl Cl 0.1484 0.1585 'International Tables Vol C Tables 4.2.6.8 and 6.1.1.4'
F F 0.0171 0.0103 'International Tables Vol C Tables 4.2.6.8 and 6.1.1.4'
N N 0.0061 0.0033 'International Tables Vol C Tables 4.2.6.8 and 6.1.1.4'
O O 0.0106 0.0060 'International Tables Vol C Tables 4.2.6.8 and 6.1.1.4'
Si Si 0.0817 0.0704 'International Tables Vol C Tables 4.2.6.8 and 6.1.1.4'
V V 0.3005 0.5294 'International Tables Vol C Tables 4.2.6.8 and 6.1.1.4'

loop_
_geom_angle_atom_site_label_1
_geom_angle_atom_site_label_2
_geom_angle_atom_site_label_3
_geom_angle
_geom_angle_site_symmetry_1
_geom_angle_site_symmetry_3
_geom_angle_publ_flag
O1A V1 C15 105.98(17) . . ?
N1A V1 C15 103.95(17) . . ?
N1A V1 O1A 117.4(2) . . ?
N1A V1 C7A 114.2(3) . . ?
C7A V1 C15 106.8(2) . . ?
C7A V1 O1A 107.6(3) . . ?
O1B V1 C15 103.2(4) . . ?
N1B V1 C15 112.9(10) . . ?
N1B V1 O1B 115.7(11) . . ?
C7B V1 C15 111.7(8) . . ?
C7B V1 O1B 104.0(9) . . ?
C7B V1 N1B 109.0(13) . . ?
C15 N2 C17 111.7(3) . . ?
C15 N2 C18 125.6(3) . . ?
C17 N2 C18 122.5(3) . . ?
C15 N3 C16 111.2(3) . . ?
C15 N3 C26 126.5(3) . . ?
C16 N3 C26 122.3(3) . . ?
N2 C15 V1 128.3(3) . . ?
N3 C15 V1 128.2(3) . . ?
N3 C15 N2 103.5(3) . . ?
N3 C16 H16 126.4 . . ?
C17 C16 N3 107.1(4) . . ?
C17 C16 H16 126.4 . . ?
N2 C17 H17 126.8 . . ?
C16 C17 N2 106.5(4) . . ?
C16 C17 H17 126.8 . . ?
C19 C18 N2 117.2(4) . . ?
C19 C18 C23 123.8(4) . . ?
C23 C18 N2 118.9(4) . . ?
C18 C19 C20 117.1(4) . . ?
C18 C19 C24 121.3(4) . . ?
C20 C19 C24 121.7(4) . . ?
C19 C20 H20 119.6 . . ?
C21 C20 C19 120.8(4) . . ?
C21 C20 H20 119.6 . . ?
C20 C21 H21 119.6 . . ?
C22 C21 C20 120.8(4) . . ?
C22 C21 H21 119.6 . . ?
C21 C22 H22 119.4 . . ?
C21 C22 C23 121.2(5) . . ?
C23 C22 H22 119.4 . . ?
C18 C23 C22 116.2(4) . . ?
C18 C23 C25 121.8(4) . . ?
C22 C23 C25 121.9(4) . . ?
C19 C24 H24A 109.5 . . ?
C19 C24 H24B 109.5 . . ?
C19 C24 H24C 109.5 . . ?
H24A C24 H24B 109.5 . . ?
H24A C24 H24C 109.5 . . ?
H24B C24 H24C 109.5 . . ?
C23 C25 H25A 109.5 . . ?
C23 C25 H25B 109.5 . . ?
C23 C25 H25C 109.5 . . ?
H25A C25 H25B 109.5 . . ?
H25A C25 H25C 109.5 . . ?
H25B C25 H25C 109.5 . . ?
C27 C26 N3 116.7(5) . . ?
C31 C26 N3 118.4(5) . . ?
C31 C26 C27 124.9(5) . . ?
C26 C27 C32 122.3(5) . . ?
C28 C27 C26 114.8(7) . . ?
C28 C27 C32 122.9(7) . . ?
C27 C28 H28 118.6 . . ?
C29 C28 C27 122.7(8) . . ?
C29 C28 H28 118.6 . . ?
C28 C29 H29 119.5 . . ?
C28 C29 C30 120.9(6) . . ?
C30 C29 H29 119.5 . . ?
C29 C30 H30 120.4 . . ?
C31 C30 C29 119.3(8) . . ?
C31 C30 H30 120.4 . . ?
C26 C31 C30 117.3(7) . . ?
C26 C31 C33 121.8(5) . . ?
C30 C31 C33 120.9(6) . . ?
C27 C32 H32A 109.5 . . ?
C27 C32 H32B 109.5 . . ?
C27 C32 H32C 109.5 . . ?
H32A C32 H32B 109.5 . . ?
H32A C32 H32C 109.5 . . ?
H32B C32 H32C 109.5 . . ?
C31 C33 H33A 109.5 . . ?
C31 C33 H33B 109.5 . . ?
C31 C33 H33C 109.5 . . ?
H33A C33 H33B 109.5 . . ?
H33A C33 H33C 109.5 . . ?
H33B C33 H33C 109.5 . . ?
C7A Si1A C8A 107.9(4) . . ?
C7A Si1A C9A 115.7(4) . . ?
C7A Si1A C10A 108.2(4) . . ?
C8A Si1A C10A 107.7(5) . . ?
C9A Si1A C8A 107.3(5) . . ?
C9A Si1A C10A 109.7(4) . . ?
C11A O1A V1 151.3(4) . . ?
C1A N1A V1 175.1(4) . . ?
N1A C1A C2A 122.3(5) . . ?
N1A C1A C6A 122.8(5) . . ?
C6A C1A C2A 114.8(5) . . ?
C1A C2A Cl1A 118.3(4) . . ?
C3A C2A Cl1A 119.8(5) . . ?
C3A C2A C1A 121.9(6) . . ?
C2A C3A H3A 119.7 . . ?
C4A C3A C2A 120.6(6) . . ?
C4A C3A H3A 119.7 . . ?
C3A C4A H4A 119.8 . . ?
C5A C4A C3A 120.4(6) . . ?
C5A C4A H4A 119.8 . . ?
C4A C5A H5A 120.1 . . ?
C4A C5A C6A 119.8(6) . . ?
C6A C5A H5A 120.1 . . ?
C1A C6A Cl2A 118.3(4) . . ?
C5A C6A Cl2A 119.2(5) . . ?
C5A C6A C1A 122.5(6) . . ?
V1 C7A H7A 106.7 . . ?
Si1A C7A V1 146.6(4) . . ?
Si1A C7A H7A 106.7 . . ?
Si1A C8A H8AA 109.5 . . ?
Si1A C8A H8AB 109.5 . . ?
Si1A C8A H8AC 109.5 . . ?
H8AA C8A H8AB 109.5 . . ?
H8AA C8A H8AC 109.5 . . ?
H8AB C8A H8AC 109.5 . . ?
Si1A C9A H9AA 109.5 . . ?
Si1A C9A H9AB 109.5 . . ?
Si1A C9A H9AC 109.5 . . ?
H9AA C9A H9AB 109.5 . . ?
H9AA C9A H9AC 109.5 . . ?
H9AB C9A H9AC 109.5 . . ?
Si1A C10A H10A 109.5 . . ?
Si1A C10A H10B 109.5 . . ?
Si1A C10A H10C 109.5 . . ?
H10A C10A H10B 109.5 . . ?
H10A C10A H10C 109.5 . . ?
H10B C10A H10C 109.5 . . ?
O1A C11A C12A 112.0(5) . . ?
O1A C11A C13A 108.7(4) . . ?
O1A C11A C14A 112.8(4) . . ?
C12A C11A C13A 108.7(4) . . ?
C12A C11A C14A 108.7(5) . . ?
C14A C11A C13A 105.8(4) . . ?
F1A C12A F2A 111.3(7) . . ?
F1A C12A F3A 106.7(7) . . ?
F1A C12A C11A 116.1(6) . . ?
F2A C12A F3A 106.4(7) . . ?
F2A C12A C11A 108.4(6) . . ?
F3A C12A C11A 107.5(7) . . ?
F4A C13A F5A 108.4(5) . . ?
F4A C13A F6A 107.2(5) . . ?
F4A C13A C11A 112.8(4) . . ?
F5A C13A C11A 111.6(5) . . ?
F6A C13A F5A 107.1(5) . . ?
F6A C13A C11A 109.5(4) . . ?
F7A C14A F8A 106.8(6) . . ?
F7A C14A C11A 112.4(6) . . ?
F8A C14A C11A 108.1(6) . . ?
F9A C14A F7A 110.5(7) . . ?
F9A C14A F8A 107.1(6) . . ?
F9A C14A C11A 111.7(6) . . ?
C7B Si1B C8B 114.4(11) . . ?
C7B Si1B C9B 99.4(14) . . ?
C7B Si1B C10B 114.1(13) . . ?
C9B Si1B C8B 108.5(14) . . ?
C10B Si1B C8B 110.6(13) . . ?
C10B Si1B C9B 109.1(15) . . ?
C11B O1B V1 142.8(9) . . ?
C1B N1B V1 152(3) . . ?
C2B C1B N1B 109(5) . . ?
C2B C1B C6B 118(5) . . ?
C6B C1B N1B 132(5) . . ?
C1B C2B Cl1B 122(4) . . ?
C1B C2B C3B 127(5) . . ?
C3B C2B Cl1B 110(4) . . ?
C2B C3B H3B 122.8 . . ?
C2B C3B C4B 114(4) . . ?
C4B C3B H3B 122.8 . . ?
C3B C4B H4B 120.6 . . ?
C5B C4B C3B 119(5) . . ?
C5B C4B H4B 120.6 . . ?
C4B C5B H5B 118.9 . . ?
C4B C5B C6B 122(5) . . ?
C6B C5B H5B 118.9 . . ?
C1B C6B Cl2B 119(5) . . ?
C1B C6B C5B 119(5) . . ?
C5B C6B Cl2B 122(4) . . ?
V1 C7B H7B 103.6 . . ?
Si1B C7B V1 152.9(15) . . ?
Si1B C7B H7B 103.6 . . ?
Si1B C8B H8BA 109.5 . . ?
Si1B C8B H8BB 109.5 . . ?
Si1B C8B H8BC 109.5 . . ?
H8BA C8B H8BB 109.5 . . ?
H8BA C8B H8BC 109.5 . . ?
H8BB C8B H8BC 109.5 . . ?
Si1B C9B H9BA 109.5 . . ?
Si1B C9B H9BB 109.5 . . ?
Si1B C9B H9BC 109.5 . . ?
H9BA C9B H9BB 109.5 . . ?
H9BA C9B H9BC 109.5 . . ?
H9BB C9B H9BC 109.5 . . ?
Si1B C10B H10D 109.5 . . ?
Si1B C10B H10E 109.5 . . ?
Si1B C10B H10F 109.5 . . ?
H10D C10B H10E 109.5 . . ?
H10D C10B H10F 109.5 . . ?
H10E C10B H10F 109.5 . . ?
O1B C11B C13B 102.2(9) . . ?
C12B C11B O1B 107.6(11) . . ?
C12B C11B C13B 120.0(12) . . ?
C12B C11B C14B 118.9(14) . . ?
C14B C11B O1B 98.3(12) . . ?
C14B C11B C13B 106.3(13) . . ?
F2B C12B F1B 105.8(15) . . ?
F2B C12B F3B 101.4(14) . . ?
F3B C12B F1B 102.1(15) . . ?
C11B C12B F1B 110.6(14) . . ?
C11B C12B F2B 117.0(17) . . ?
C11B C12B F3B 118.2(16) . . ?
F4B C13B F5B 109.2(17) . . ?
F4B C13B F6B 110.9(18) . . ?
F4B C13B C11B 124.5(16) . . ?
F5B C13B C11B 103.0(14) . . ?
F6B C13B F5B 100.4(15) . . ?
F6B C13B C11B 106.0(15) . . ?
F7B C14B F8B 97.6(16) . . ?
F9B C14B F7B 99.5(15) . . ?
F9B C14B F8B 103.0(17) . . ?
F9B C14B C11B 113.3(17) . . ?
C11B C14B F7B 124.1(17) . . ?
C11B C14B F8B 116.0(16) . . ?

loop_
_geom_bond_atom_site_label_1
_geom_bond_atom_site_label_2
_geom_bond_distance
_geom_bond_site_symmetry_2
_geom_bond_publ_flag
V1 C15 2.142(4) . ?
V1 O1A 1.946(5) . ?
V1 N1A 1.652(4) . ?
V1 C7A 1.784(7) . ?
V1 O1B 2.110(14) . ?
V1 N1B 1.83(3) . ?
V1 C7B 1.65(2) . ?
N2 C15 1.364(5) . ?
N2 C17 1.384(5) . ?
N2 C18 1.447(5) . ?
N3 C15 1.364(5) . ?
N3 C16 1.386(6) . ?
N3 C26 1.442(5) . ?
C16 H16 0.9500 . ?
C16 C17 1.342(7) . ?
C17 H17 0.9500 . ?
C18 C19 1.389(6) . ?
C18 C23 1.391(6) . ?
C19 C20 1.393(6) . ?
C19 C24 1.509(7) . ?
C20 H20 0.9500 . ?
C20 C21 1.372(8) . ?
C21 H21 0.9500 . ?
C21 C22 1.371(7) . ?
C22 H22 0.9500 . ?
C22 C23 1.403(7) . ?
C23 C25 1.496(7) . ?
C24 H24A 0.9800 . ?
C24 H24B 0.9800 . ?
C24 H24C 0.9800 . ?
C25 H25A 0.9800 . ?
C25 H25B 0.9800 . ?
C25 H25C 0.9800 . ?
C26 C27 1.408(8) . ?
C26 C31 1.389(8) . ?
C27 C28 1.405(9) . ?
C27 C32 1.469(11) . ?
C28 H28 0.9500 . ?
C28 C29 1.354(14) . ?
C29 H29 0.9500 . ?
C29 C30 1.413(13) . ?
C30 H30 0.9500 . ?
C30 C31 1.404(8) . ?
C31 C33 1.525(9) . ?
C32 H32A 0.9800 . ?
C32 H32B 0.9800 . ?
C32 H32C 0.9800 . ?
C33 H33A 0.9800 . ?
C33 H33B 0.9800 . ?
C33 H33C 0.9800 . ?
Cl1A C2A 1.719(6) . ?
Cl2A C6A 1.728(6) . ?
Si1A C7A 1.763(7) . ?
Si1A C8A 1.851(11) . ?
Si1A C9A 1.844(8) . ?
Si1A C10A 1.859(9) . ?
F1A C12A 1.264(10) . ?
F2A C12A 1.336(9) . ?
F3A C12A 1.369(9) . ?
F4A C13A 1.310(7) . ?
F5A C13A 1.362(6) . ?
F6A C13A 1.339(7) . ?
F7A C14A 1.327(10) . ?
F8A C14A 1.380(8) . ?
F9A C14A 1.313(8) . ?
O1A C11A 1.343(5) . ?
N1A C1A 1.362(7) . ?
C1A C2A 1.430(8) . ?
C1A C6A 1.415(8) . ?
C2A C3A 1.382(9) . ?
C3A H3A 0.9500 . ?
C3A C4A 1.375(10) . ?
C4A H4A 0.9500 . ?
C4A C5A 1.368(9) . ?
C5A H5A 0.9500 . ?
C5A C6A 1.397(8) . ?
C7A H7A 0.9500 . ?
C8A H8AA 0.9800 . ?
C8A H8AB 0.9800 . ?
C8A H8AC 0.9800 . ?
C9A H9AA 0.9800 . ?
C9A H9AB 0.9800 . ?
C9A H9AC 0.9800 . ?
C10A H10A 0.9800 . ?
C10A H10B 0.9800 . ?
C10A H10C 0.9800 . ?
C11A C12A 1.549(9) . ?
C11A C13A 1.567(6) . ?
C11A C14A 1.557(8) . ?
Cl1B C2B 1.85(4) . ?
Cl2B C6B 1.76(6) . ?
Si1B C7B 1.64(2) . ?
Si1B C8B 1.93(3) . ?
Si1B C9B 1.75(3) . ?
Si1B C10B 1.69(4) . ?
F1B C12B 1.40(2) . ?
F2B C12B 1.34(2) . ?
F3B C12B 1.39(2) . ?
F4B C13B 1.19(2) . ?
F5B C13B 1.439(19) . ?
F6B C13B 1.36(2) . ?
F7B C14B 1.38(2) . ?
F8B C14B 1.46(3) . ?
F9B C14B 1.36(2) . ?
O1B C11B 1.467(15) . ?
N1B C1B 1.47(6) . ?
C1B C2B 1.25(7) . ?
C1B C6B 1.30(7) . ?
C2B C3B 1.34(6) . ?
C3B H3B 0.9500 . ?
C3B C4B 1.44(7) . ?
C4B H4B 0.9500 . ?
C4B C5B 1.22(7) . ?
C5B H5B 0.9500 . ?
C5B C6B 1.43(7) . ?
C7B H7B 0.9500 . ?
C8B H8BA 0.9800 . ?
C8B H8BB 0.9800 . ?
C8B H8BC 0.9800 . ?
C9B H9BA 0.9800 . ?
C9B H9BB 0.9800 . ?
C9B H9BC 0.9800 . ?
C10B H10D 0.9800 . ?
C10B H10E 0.9800 . ?
C10B H10F 0.9800 . ?
C11B C12B 1.32(2) . ?
C11B C13B 1.61(2) . ?
C11B C14B 1.37(2) . ?

loop_
_geom_torsion_atom_site_label_1
_geom_torsion_atom_site_label_2
_geom_torsion_atom_site_label_3
_geom_torsion_atom_site_label_4
_geom_torsion
_geom_torsion_site_symmetry_1
_geom_torsion_site_symmetry_2
_geom_torsion_site_symmetry_3
_geom_torsion_site_symmetry_4
_geom_torsion_publ_flag
V1 O1A C11A C12A -139.6(7) . . . . ?
V1 O1A C11A C13A 100.3(7) . . . . ?
V1 O1A C11A C14A -16.6(9) . . . . ?
V1 O1B C11B C12B 41(2) . . . . ?
V1 O1B C11B C13B -86.2(18) . . . . ?
V1 O1B C11B C14B 165.0(18) . . . . ?
V1 N1B C1B C2B 16(9) . . . . ?
V1 N1B C1B C6B -175(5) . . . . ?
N2 C18 C19 C20 -177.8(4) . . . . ?
N2 C18 C19 C24 1.9(6) . . . . ?
N2 C18 C23 C22 178.8(3) . . . . ?
N2 C18 C23 C25 -0.2(6) . . . . ?
N3 C16 C17 N2 -0.7(6) . . . . ?
N3 C26 C27 C28 -178.4(4) . . . . ?
N3 C26 C27 C32 0.7(7) . . . . ?
N3 C26 C31 C30 178.6(4) . . . . ?
N3 C26 C31 C33 -1.5(7) . . . . ?
C15 V1 C7A Si1A -135.5(7) . . . . ?
C15 V1 N1B C1B 61(6) . . . . ?
C15 V1 C7B Si1B 115(3) . . . . ?
C15 N2 C17 C16 0.8(5) . . . . ?
C15 N2 C18 C19 -93.7(5) . . . . ?
C15 N2 C18 C23 89.7(5) . . . . ?
C15 N3 C16 C17 0.4(6) . . . . ?
C15 N3 C26 C27 -101.9(5) . . . . ?
C15 N3 C26 C31 79.0(6) . . . . ?
C16 N3 C15 V1 178.1(3) . . . . ?
C16 N3 C15 N2 0.1(5) . . . . ?
C16 N3 C26 C27 77.0(6) . . . . ?
C16 N3 C26 C31 -102.0(5) . . . . ?
C17 N2 C15 V1 -178.6(3) . . . . ?
C17 N2 C15 N3 -0.6(5) . . . . ?
C17 N2 C18 C19 80.5(5) . . . . ?
C17 N2 C18 C23 -96.1(5) . . . . ?
C18 N2 C15 V1 -3.8(6) . . . . ?
C18 N2 C15 N3 174.1(4) . . . . ?
C18 N2 C17 C16 -174.1(4) . . . . ?
C18 C19 C20 C21 -0.7(6) . . . . ?
C19 C18 C23 C22 2.4(6) . . . . ?
C19 C18 C23 C25 -176.6(4) . . . . ?
C19 C20 C21 C22 1.5(7) . . . . ?
C20 C21 C22 C23 -0.3(7) . . . . ?
C21 C22 C23 C18 -1.5(6) . . . . ?
C21 C22 C23 C25 177.5(4) . . . . ?
C23 C18 C19 C20 -1.3(6) . . . . ?
C23 C18 C19 C24 178.3(4) . . . . ?
C24 C19 C20 C21 179.7(4) . . . . ?
C26 N3 C15 V1 -2.8(6) . . . . ?
C26 N3 C15 N2 179.2(4) . . . . ?
C26 N3 C16 C17 -178.8(5) . . . . ?
C26 C27 C28 C29 -0.9(9) . . . . ?
C27 C26 C31 C30 -0.4(7) . . . . ?
C27 C26 C31 C33 179.5(5) . . . . ?
C27 C28 C29 C30 1.0(11) . . . . ?
C28 C29 C30 C31 -0.8(10) . . . . ?
C29 C30 C31 C26 0.5(8) . . . . ?
C29 C30 C31 C33 -179.5(5) . . . . ?
C31 C26 C27 C28 0.6(7) . . . . ?
C31 C26 C27 C32 179.7(6) . . . . ?
C32 C27 C28 C29 -179.9(7) . . . . ?
Cl1A C2A C3A C4A -178.8(5) . . . . ?
O1A V1 C7A Si1A 111.0(8) . . . . ?
O1A C11A C12A F1A -158.5(6) . . . . ?
O1A C11A C12A F2A 75.4(7) . . . . ?
O1A C11A C12A F3A -39.2(7) . . . . ?
O1A C11A C13A F4A -45.6(6) . . . . ?
O1A C11A C13A F5A -167.9(5) . . . . ?
O1A C11A C13A F6A 73.7(5) . . . . ?
O1A C11A C14A F7A 75.1(6) . . . . ?
O1A C11A C14A F8A -42.5(7) . . . . ?
O1A C11A C14A F9A -160.0(6) . . . . ?
N1A V1 C7A Si1A -21.2(9) . . . . ?
N1A C1A C2A Cl1A 4.6(8) . . . . ?
N1A C1A C2A C3A -174.0(6) . . . . ?
N1A C1A C6A Cl2A -6.4(9) . . . . ?
N1A C1A C6A C5A 173.7(6) . . . . ?
C1A C2A C3A C4A -0.3(10) . . . . ?
C2A C1A C6A Cl2A 176.9(5) . . . . ?
C2A C1A C6A C5A -3.0(9) . . . . ?
C2A C3A C4A C5A -2.2(9) . . . . ?
C3A C4A C5A C6A 2.0(9) . . . . ?
C4A C5A C6A Cl2A -179.1(5) . . . . ?
C4A C5A C6A C1A 0.8(9) . . . . ?
C6A C1A C2A Cl1A -178.6(5) . . . . ?
C6A C1A C2A C3A 2.8(9) . . . . ?
C8A Si1A C7A V1 -140.0(8) . . . . ?
C9A Si1A C7A V1 99.8(9) . . . . ?
C10A Si1A C7A V1 -23.7(9) . . . . ?
C12A C11A C13A F4A -167.7(5) . . . . ?
C12A C11A C13A F5A 70.0(6) . . . . ?
C12A C11A C13A F6A -48.4(6) . . . . ?
C12A C11A C14A F7A -160.1(6) . . . . ?
C12A C11A C14A F8A 82.3(6) . . . . ?
C12A C11A C14A F9A -35.2(8) . . . . ?
C13A C11A C12A F1A -38.4(8) . . . . ?
C13A C11A C12A F2A -164.5(6) . . . . ?
C13A C11A C12A F3A 80.9(7) . . . . ?
C13A C11A C14A F7A -43.5(6) . . . . ?
C13A C11A C14A F8A -161.1(5) . . . . ?
C13A C11A C14A F9A 81.3(7) . . . . ?
C14A C11A C12A F1A 76.3(7) . . . . ?
C14A C11A C12A F2A -49.8(8) . . . . ?
C14A C11A C12A F3A -164.5(6) . . . . ?
C14A C11A C13A F4A 75.7(6) . . . . ?
C14A C11A C13A F5A -46.6(6) . . . . ?
C14A C11A C13A F6A -165.0(5) . . . . ?
Cl1B C2B C3B C4B -178(3) . . . . ?
O1B V1 N1B C1B -57(6) . . . . ?
O1B V1 C7B Si1B -135(3) . . . . ?
O1B C11B C12B F1B -167.4(13) . . . . ?
O1B C11B C12B F2B 71.3(17) . . . . ?
O1B C11B C12B F3B -50.3(18) . . . . ?
O1B C11B C13B F4B -37(2) . . . . ?
O1B C11B C13B F5B -161.7(12) . . . . ?
O1B C11B C13B F6B 93.3(12) . . . . ?
O1B C11B C14B F7B 77(2) . . . . ?
O1B C11B C14B F8B -43.1(18) . . . . ?
O1B C11B C14B F9B -162.0(16) . . . . ?
N1B V1 C7B Si1B -11(4) . . . . ?
N1B C1B C2B Cl1B -7(6) . . . . ?
N1B C1B C2B C3B -178(4) . . . . ?
N1B C1B C6B Cl2B 5(9) . . . . ?
N1B C1B C6B C5B -179(5) . . . . ?
C1B C2B C3B C4B -7(7) . . . . ?
C2B C1B C6B Cl2B 173(4) . . . . ?
C2B C1B C6B C5B -10(8) . . . . ?
C2B C3B C4B C5B 2(6) . . . . ?
C3B C4B C5B C6B -2(7) . . . . ?
C4B C5B C6B Cl2B -177(4) . . . . ?
C4B C5B C6B C1B 6(8) . . . . ?
C6B C1B C2B Cl1B -179(4) . . . . ?
C6B C1B C2B C3B 11(9) . . . . ?
C7B V1 N1B C1B -174(6) . . . . ?
C8B Si1B C7B V1 174(3) . . . . ?
C9B Si1B C7B V1 58(3) . . . . ?
C10B Si1B C7B V1 -58(4) . . . . ?
C12B C11B C13B F4B -155.9(18) . . . . ?
C12B C11B C13B F5B 79.5(17) . . . . ?
C12B C11B C13B F6B -25.5(17) . . . . ?
C12B C11B C14B F7B -167.1(17) . . . . ?
C12B C11B C14B F8B 72(2) . . . . ?
C12B C11B C14B F9B -47(2) . . . . ?
C13B C11B C12B F1B -51.4(19) . . . . ?
C13B C11B C12B F2B -172.6(13) . . . . ?
C13B C11B C12B F3B 65.7(19) . . . . ?
C13B C11B C14B F7B -28(2) . . . . ?
C13B C11B C14B F8B -148.5(16) . . . . ?
C13B C11B C14B F9B 92.7(17) . . . . ?
C14B C11B C12B F1B 82.2(19) . . . . ?
C14B C11B C12B F2B -39(2) . . . . ?
C14B C11B C12B F3B -160.7(16) . . . . ?
C14B C11B C13B F4B 65(2) . . . . ?
C14B C11B C13B F5B -59.1(17) . . . . ?
C14B C11B C13B F6B -164.1(14) . . . . ?
